data_1517666
loop_
_publ_author_name
'Drouhin, Pauline'
'Hurst, Timothy E.'
'Whitwood, Adrian C.'
'Taylor, Richard J. K.'

_publ_section_title
;
 Copper-Mediated Construction of Spirocyclic Bis-oxindoles via a Double
 C-H, Ar-H Coupling Process.
;
_journal_issue 18
_journal_name_full 'Organic letters'
_journal_page_first 4900
_journal_page_last 4903
_journal_paper_doi 10.1021/ol5024129
_journal_volume 16
_journal_year 2014
_chemical_formula_moiety 'C21 H18 N2 O3'
_chemical_formula_sum 'C21 H18 N2 O3'
_chemical_formula_weight 346.37
_chemical_name_systematic
;
 ?
;
_space_group_crystal_system monoclinic
_space_group_IT_number 14
_space_group_name_Hall '-P 2ybc'
_space_group_name_H-M_alt 'P 1 21/c 1'
_symmetry_space_group_name_Hall '-P 2ybc'
_symmetry_space_group_name_H-M 'P 1 21/c 1'
_atom_sites_solution_hydrogens geom
_atom_sites_solution_primary iterative
_audit_creation_date 2014-04-23
_audit_creation_method
;
Olex2 1.2
(compiled 2014.03.20 svn.r2914 for OlexSys, GUI svn.r4816)
;
_cell_angle_alpha 90
_cell_angle_beta 114.242(7)
_cell_angle_gamma 90
_cell_formula_units_Z 8
_cell_length_a 15.1668(10)
_cell_length_b 13.0868(3)
_cell_length_c 18.4536(8)
_cell_measurement_reflns_used 2696
_cell_measurement_temperature 110.05(10)
_cell_measurement_theta_max 29.7670
_cell_measurement_theta_min 3.6520
_cell_volume 3339.8(3)
_computing_cell_refinement
;
CrysAlisPro, Agilent Technologies,
Version 1.171.37.31 (release 14-01-2014 CrysAlis171 .NET)
(compiled Jan 14 2014,18:38:05)
;
_computing_data_collection
;
CrysAlisPro, Agilent Technologies,
Version 1.171.37.31 (release 14-01-2014 CrysAlis171 .NET)
(compiled Jan 14 2014,18:38:05)
;
_computing_data_reduction
;
CrysAlisPro, Agilent Technologies,
Version 1.171.37.31 (release 14-01-2014 CrysAlis171 .NET)
(compiled Jan 14 2014,18:38:05)
;
_computing_molecular_graphics 'Olex2 (Dolomanov et al., 2009)'
_computing_publication_material 'Olex2 (Dolomanov et al., 2009)'
_computing_structure_refinement 'ShelXL (Sheldrick, 2008)'
_computing_structure_solution
;
Superflip (Palatinus & Chapuis, 2007;Palatinus & van der Lee, 2008;
Palatinus et al., 2012)
;
_diffrn_ambient_environment N~2~
_diffrn_ambient_temperature 110.05(10)
_diffrn_detector 'CCD plate'
_diffrn_detector_area_resol_mean 16.1450
_diffrn_detector_type Eos
_diffrn_measured_fraction_theta_full 0.803
_diffrn_measured_fraction_theta_max 0.664
_diffrn_measurement_device 'four-circle diffractometer'
_diffrn_measurement_device_type 'SuperNova, Single source at offset, Eos'
_diffrn_measurement_method '\w scans'
_diffrn_orient_matrix_UB_11 -0.0465172000
_diffrn_orient_matrix_UB_12 0.0048807000
_diffrn_orient_matrix_UB_13 0.0001556000
_diffrn_orient_matrix_UB_21 -0.0009876000
_diffrn_orient_matrix_UB_22 -0.0533222000
_diffrn_orient_matrix_UB_23 0.0063594000
_diffrn_orient_matrix_UB_31 0.0216121000
_diffrn_orient_matrix_UB_32 0.0081603000
_diffrn_orient_matrix_UB_33 0.0416810000
_diffrn_radiation_monochromator mirror
_diffrn_radiation_probe x-ray
_diffrn_radiation_type MoK\a
_diffrn_radiation_wavelength 0.7107
_diffrn_reflns_av_R_equivalents 0.0282
_diffrn_reflns_av_unetI/netI 0.0483
_diffrn_reflns_Laue_measured_fraction_full 0.803
_diffrn_reflns_Laue_measured_fraction_max 0.664
_diffrn_reflns_limit_h_max 20
_diffrn_reflns_limit_h_min -12
_diffrn_reflns_limit_k_max 10
_diffrn_reflns_limit_k_min -18
_diffrn_reflns_limit_l_max 25
_diffrn_reflns_limit_l_min -25
_diffrn_reflns_number 10277
_diffrn_reflns_point_group_measured_fraction_full 0.803
_diffrn_reflns_point_group_measured_fraction_max 0.664
_diffrn_reflns_theta_full 25.000
_diffrn_reflns_theta_max 30.109
_diffrn_reflns_theta_min 2.944
_diffrn_source 'SuperNova (Mo) X-ray Source'
_exptl_absorpt_coefficient_mu 0.093
_exptl_absorpt_correction_T_max 0.995
_exptl_absorpt_correction_T_min 0.981
_exptl_absorpt_correction_type analytical
_exptl_absorpt_process_details
;
CrysAlisPro, Agilent Technologies,
Version 1.171.37.31 (release 14-01-2014 CrysAlis171 .NET)
(compiled Jan 14 2014,18:38:05)
Analytical numeric absorption correction using a multifaceted crystal
model based on expressions derived by R.C. Clark & J.S. Reid.
(Clark, R. C. & Reid, J. S. (1995). Acta Cryst. A51, 887-897)
Empirical absorption correction using spherical harmonics,
 implemented in SCALE3 ABSPACK scaling algorithm.
;
_exptl_crystal_colour colourless
_exptl_crystal_colour_primary colourless
_exptl_crystal_density_diffrn 1.378
_exptl_crystal_description block
_exptl_crystal_F_000 1456
_exptl_crystal_recrystallization_method hexane/CH2Cl2
_exptl_crystal_size_max 0.4761
_exptl_crystal_size_mid 0.2122
_exptl_crystal_size_min 0.0636
_refine_diff_density_max 0.271
_refine_diff_density_min -0.214
_refine_diff_density_rms 0.044
_refine_ls_extinction_method none
_refine_ls_goodness_of_fit_ref 1.070
_refine_ls_hydrogen_treatment constr
_refine_ls_matrix_type full
_refine_ls_number_parameters 473
_refine_ls_number_reflns 6553
_refine_ls_number_restraints 0
_refine_ls_restrained_S_all 1.070
_refine_ls_R_factor_all 0.0716
_refine_ls_R_factor_gt 0.0478
_refine_ls_shift/su_max 0.000
_refine_ls_shift/su_mean 0.000
_refine_ls_structure_factor_coef Fsqd
_refine_ls_weighting_details 'w=1/[\s^2^(Fo^2^)+(0.0464P)^2^+1.0545P] where P=(Fo^2^+2Fc^2^)/3'
_refine_ls_weighting_scheme calc
_refine_ls_wR_factor_gt 0.1092
_refine_ls_wR_factor_ref 0.1228
_reflns_Friedel_coverage 0.000
_reflns_number_gt 4899
_reflns_number_total 6553
_reflns_threshold_expression 'I > 2\s(I)'
_cod_data_source_file ol5024129_si_002.cif
_cod_data_source_block 5a
_cod_depositor_comments 'Adding full bibliography for 1517665--1517670.cif.'
_cod_database_code 1517666
_shelxl_version_number 2013-4
_chemical_oxdiff_formula 'C21 H18 N2 O3'
_chemical_oxdiff_usercomment 'Pauline's PD/8/88/2A'
_shelx_space_group_comment
;
The symmetry employed for this shelxl refinement is uniquely defined
by the following loop, which should always be used as a source of
symmetry information in preference to the above space-group names.
They are only intended as comments.
;
_reflns_odcompleteness_completeness 78.17
_reflns_odcompleteness_iscentric 1
_reflns_odcompleteness_theta 26.32
_olex2_refinement_description
;
1. Fixed Uiso
 At 1.2 times of:
  All C(H) groups, All C(H,H) groups
 At 1.5 times of:
  All C(H,H,H) groups
2.a Secondary CH2 refined with riding coordinates:
 C11(H11A,H11B), C12(H12A,H12B), C32(H32A,H32B), C33(H33A,H33B)
2.b Aromatic/amide H refined with riding coordinates:
 C4(H4), C5(H5), C6(H6), C7(H7), C16(H16), C17(H17), C18(H18), C19(H19),
 C25(H25), C26(H26), C27(H27), C28(H28), C37(H37), C38(H38), C39(H39), C40(H40)
2.c Idealised Me refined as rotating group:
 C9(H9A,H9B,H9C), C21(H21A,H21B,H21C), C30(H30A,H30B,H30C), C42(H42A,H42B,H42C)
;
_olex2_exptl_crystal_mounting_method 'oil on loop'

loop_
_space_group_symop_operation_xyz
'x, y, z'
'-x, y+1/2, -z+1/2'
'-x, -y, -z'
'x, -y-1/2, z-1/2'

loop_
_atom_site_label
_atom_site_type_symbol
_atom_site_fract_x
_atom_site_fract_y
_atom_site_fract_z
_atom_site_U_iso_or_equiv
_atom_site_adp_type
_atom_site_occupancy
_atom_site_site_symmetry_order
_atom_site_calc_flag
_atom_site_refinement_flags_posn
C1 C 0.15182(18) 0.27412(14) 0.27149(13) 0.0228(5) Uani 1 1 d .
C2 C 0.04518(16) 0.26367(14) 0.25907(11) 0.0199(5) Uani 1 1 d .
C3 C -0.00853(16) 0.30323(14) 0.17607(11) 0.0201(5) Uani 1 1 d .
C4 C -0.10595(17) 0.31076(14) 0.13048(12) 0.0245(5) Uani 1 1 d .
H4 H -0.1515 0.2871 0.1498 0.029 Uiso 1 1 calc R
C5 C -0.13661(19) 0.35416(15) 0.05479(12) 0.0298(6) Uani 1 1 d .
H5 H -0.2037 0.3602 0.0220 0.036 Uiso 1 1 calc R
C6 C -0.0690(2) 0.38836(15) 0.02763(12) 0.0320(6) Uani 1 1 d .
H6 H -0.0910 0.4171 -0.0241 0.038 Uiso 1 1 calc R
C7 C 0.0293(2) 0.38187(14) 0.07354(13) 0.0294(6) Uani 1 1 d .
H7 H 0.0749 0.4058 0.0544 0.035 Uiso 1 1 calc R
C8 C 0.05883(17) 0.33915(14) 0.14858(12) 0.0224(5) Uani 1 1 d .
C9 C 0.24142(18) 0.34656(17) 0.19677(14) 0.0351(6) Uani 1 1 d .
H9A H 0.2970 0.3382 0.2479 0.053 Uiso 1 1 calc GR
H9B H 0.2390 0.4172 0.1785 0.053 Uiso 1 1 calc GR
H9C H 0.2480 0.3001 0.1576 0.053 Uiso 1 1 calc GR
C10 C 0.03007(15) 0.33573(14) 0.31919(11) 0.0187(4) Uani 1 1 d .
C11 C 0.02090(18) 0.15719(14) 0.28037(11) 0.0236(5) Uani 1 1 d .
H11A H 0.0617 0.1044 0.2709 0.028 Uiso 1 1 calc R
H11B H -0.0479 0.1404 0.2484 0.028 Uiso 1 1 calc R
C12 C 0.04220(18) 0.16366(14) 0.36970(11) 0.0252(5) Uani 1 1 d .
H12A H 0.0054 0.1111 0.3842 0.030 Uiso 1 1 calc R
H12B H 0.1120 0.1542 0.4030 0.030 Uiso 1 1 calc R
C13 C -0.10063(18) 0.27863(14) 0.35568(12) 0.0239(5) Uani 1 1 d .
C14 C 0.00927(16) 0.27173(14) 0.38022(11) 0.0194(5) Uani 1 1 d .
C15 C 0.04986(16) 0.31828(13) 0.46176(11) 0.0194(5) Uani 1 1 d .
C16 C 0.14315(17) 0.33506(14) 0.51395(12) 0.0235(5) Uani 1 1 d .
H16 H 0.1953 0.3145 0.5014 0.028 Uiso 1 1 calc R
C17 C 0.16071(18) 0.38329(15) 0.58656(12) 0.0270(5) Uani 1 1 d .
H17 H 0.2252 0.3953 0.6239 0.032 Uiso 1 1 calc R
C18 C 0.08332(18) 0.41332(15) 0.60342(12) 0.0267(6) Uani 1 1 d .
H18 H 0.0961 0.4460 0.6527 0.032 Uiso 1 1 calc R
C19 C -0.01166(18) 0.39727(14) 0.55091(12) 0.0238(5) Uani 1 1 d .
H19 H -0.0640 0.4181 0.5631 0.029 Uiso 1 1 calc R
C20 C -0.02728(16) 0.34936(13) 0.47948(11) 0.0197(5) Uani 1 1 d .
C21 C -0.21044(17) 0.34483(18) 0.41290(14) 0.0360(6) Uani 1 1 d .
H21A H -0.2153 0.3156 0.4600 0.054 Uiso 1 1 calc GR
H21B H -0.2590 0.3132 0.3650 0.054 Uiso 1 1 calc GR
H21C H -0.2217 0.4187 0.4114 0.054 Uiso 1 1 calc GR
N1 N 0.15253(14) 0.32302(12) 0.20606(10) 0.0250(4) Uani 1 1 d .
N2 N -0.11475(14) 0.32553(12) 0.41626(10) 0.0235(4) Uani 1 1 d .
O1 O 0.22196(13) 0.24455(12) 0.32860(9) 0.0331(4) Uani 1 1 d .
O2 O 0.03222(11) 0.42721(10) 0.31755(8) 0.0259(4) Uani 1 1 d .
O3 O -0.16362(12) 0.24943(11) 0.29333(9) 0.0323(4) Uani 1 1 d .
C22 C 0.45269(17) 0.34041(14) 0.60471(12) 0.0231(5) Uani 1 1 d .
C23 C 0.54361(16) 0.36473(14) 0.67913(11) 0.0201(5) Uani 1 1 d .
C24 C 0.61537(17) 0.39249(13) 0.64532(11) 0.0206(5) Uani 1 1 d .
C25 C 0.71040(17) 0.42274(14) 0.68207(13) 0.0251(5) Uani 1 1 d .
H25 H 0.7426 0.4250 0.7384 0.030 Uiso 1 1 calc R
C26 C 0.75858(18) 0.45014(16) 0.63462(14) 0.0319(6) Uani 1 1 d .
H26 H 0.8239 0.4725 0.6587 0.038 Uiso 1 1 calc R
C27 C 0.71160(19) 0.44482(16) 0.55280(14) 0.0331(6) Uani 1 1 d .
H27 H 0.7453 0.4646 0.5216 0.040 Uiso 1 1 calc R
C28 C 0.61644(18) 0.41147(15) 0.51470(12) 0.0292(6) Uani 1 1 d .
H28 H 0.5852 0.4062 0.4585 0.035 Uiso 1 1 calc R
C29 C 0.56943(17) 0.38628(14) 0.56279(12) 0.0218(5) Uani 1 1 d .
C30 C 0.40679(19) 0.33352(15) 0.45812(11) 0.0294(6) Uani 1 1 d .
H30A H 0.4309 0.2759 0.4376 0.044 Uiso 1 1 calc GR
H30B H 0.4016 0.3941 0.4254 0.044 Uiso 1 1 calc GR
H30C H 0.3430 0.3166 0.4563 0.044 Uiso 1 1 calc GR
C31 C 0.52131(16) 0.45616(14) 0.72210(11) 0.0210(5) Uani 1 1 d .
C32 C 0.57133(17) 0.27752(14) 0.74091(11) 0.0243(5) Uani 1 1 d .
H32A H 0.5488 0.2108 0.7145 0.029 Uiso 1 1 calc R
H32B H 0.6423 0.2746 0.7716 0.029 Uiso 1 1 calc R
C33 C 0.52051(17) 0.30348(15) 0.79549(11) 0.0260(5) Uani 1 1 d .
H33A H 0.5533 0.2697 0.8478 0.031 Uiso 1 1 calc R
H33B H 0.4521 0.2813 0.7713 0.031 Uiso 1 1 calc R
C34 C 0.62659(17) 0.45534(14) 0.86671(11) 0.0229(5) Uani 1 1 d .
C35 C 0.52765(16) 0.42049(14) 0.80441(11) 0.0216(5) Uani 1 1 d .
C36 C 0.45790(17) 0.47682(14) 0.82949(11) 0.0227(5) Uani 1 1 d .
C37 C 0.35873(18) 0.47784(17) 0.79861(13) 0.0313(6) Uani 1 1 d .
H37 H 0.3220 0.4347 0.7552 0.038 Uiso 1 1 calc R
C38 C 0.31251(19) 0.54322(18) 0.83190(14) 0.0363(6) Uani 1 1 d .
H38 H 0.2439 0.5457 0.8105 0.044 Uiso 1 1 calc R
C39 C 0.36660(19) 0.60422(16) 0.89595(13) 0.0322(6) Uani 1 1 d .
H39 H 0.3344 0.6488 0.9177 0.039 Uiso 1 1 calc R
C40 C 0.46691(18) 0.60182(14) 0.92913(12) 0.0278(5) Uani 1 1 d .
H40 H 0.5039 0.6423 0.9741 0.033 Uiso 1 1 calc R
C41 C 0.51096(16) 0.53817(14) 0.89419(11) 0.0225(5) Uani 1 1 d .
C42 C 0.68686(18) 0.57897(15) 0.97916(12) 0.0292(5) Uani 1 1 d .
H42A H 0.6846 0.6515 0.9654 0.044 Uiso 1 1 calc GR
H42B H 0.7497 0.5505 0.9864 0.044 Uiso 1 1 calc GR
H42C H 0.6779 0.5715 1.0286 0.044 Uiso 1 1 calc GR
N3 N 0.47348(14) 0.35427(12) 0.53989(9) 0.0221(4) Uani 1 1 d .
N4 N 0.61020(14) 0.52457(12) 0.91546(9) 0.0231(4) Uani 1 1 d .
O4 O 0.37476(12) 0.31275(11) 0.60276(9) 0.0304(4) Uani 1 1 d .
O5 O 0.50329(12) 0.54129(10) 0.69655(8) 0.0305(4) Uani 1 1 d .
O6 O 0.70590(12) 0.42763(11) 0.87200(8) 0.0291(4) Uani 1 1 d .

loop_
_atom_site_aniso_label
_atom_site_aniso_U_11
_atom_site_aniso_U_22
_atom_site_aniso_U_33
_atom_site_aniso_U_23
_atom_site_aniso_U_13
_atom_site_aniso_U_12
C1 0.0254(16) 0.0205(9) 0.0210(11) -0.0074(8) 0.0079(13) -0.0004(9)
C2 0.0256(14) 0.0181(8) 0.0154(9) -0.0017(7) 0.0077(11) -0.0002(8)
C3 0.0265(15) 0.0180(8) 0.0149(10) -0.0019(7) 0.0077(12) 0.0008(8)
C4 0.0278(16) 0.0240(9) 0.0199(10) -0.0023(8) 0.0081(13) 0.0047(9)
C5 0.0370(17) 0.0269(10) 0.0202(11) -0.0018(8) 0.0064(13) 0.0098(10)
C6 0.054(2) 0.0210(9) 0.0204(11) 0.0023(8) 0.0151(15) 0.0082(11)
C7 0.0496(19) 0.0196(9) 0.0261(11) 0.0001(8) 0.0227(14) -0.0002(10)
C8 0.0299(16) 0.0174(9) 0.0206(11) -0.0044(7) 0.0112(13) 0.0006(9)
C9 0.0354(17) 0.0352(12) 0.0448(14) -0.0136(10) 0.0266(15) -0.0112(11)
C10 0.0182(13) 0.0203(9) 0.0158(9) -0.0008(7) 0.0052(11) -0.0014(8)
C11 0.0321(15) 0.0190(9) 0.0186(10) -0.0019(7) 0.0093(12) -0.0011(9)
C12 0.0386(16) 0.0179(9) 0.0201(10) 0.0008(7) 0.0132(12) 0.0019(9)
C13 0.0310(16) 0.0191(9) 0.0236(11) -0.0011(8) 0.0132(13) -0.0055(9)
C14 0.0248(14) 0.0180(8) 0.0148(9) -0.0017(7) 0.0075(12) -0.0029(8)
C15 0.0262(15) 0.0173(8) 0.0134(9) 0.0009(7) 0.0068(12) -0.0018(8)
C16 0.0267(16) 0.0229(9) 0.0179(10) 0.0009(8) 0.0062(13) 0.0013(9)
C17 0.0317(16) 0.0256(10) 0.0181(10) -0.0004(8) 0.0045(13) -0.0008(10)
C18 0.0419(18) 0.0213(9) 0.0168(10) -0.0008(8) 0.0119(14) 0.0000(10)
C19 0.0334(16) 0.0197(9) 0.0215(10) -0.0006(8) 0.0146(13) -0.0016(9)
C20 0.0236(15) 0.0174(8) 0.0169(10) 0.0015(7) 0.0072(12) -0.0033(9)
C21 0.0260(16) 0.0428(13) 0.0417(15) -0.0147(11) 0.0166(15) -0.0074(11)
N1 0.0264(13) 0.0254(8) 0.0265(10) -0.0053(7) 0.0143(11) -0.0044(8)
N2 0.0242(13) 0.0228(8) 0.0244(10) -0.0049(7) 0.0109(11) -0.0050(8)
O1 0.0268(12) 0.0384(9) 0.0276(8) -0.0041(7) 0.0046(10) 0.0022(8)
O2 0.0377(11) 0.0176(6) 0.0255(7) -0.0012(5) 0.0162(9) -0.0014(6)
O3 0.0297(12) 0.0377(8) 0.0274(8) -0.0092(7) 0.0095(10) -0.0084(8)
C22 0.0290(16) 0.0184(9) 0.0199(10) 0.0009(8) 0.0081(13) 0.0020(9)
C23 0.0225(14) 0.0185(8) 0.0159(9) -0.0002(7) 0.0045(12) -0.0001(8)
C24 0.0252(15) 0.0155(8) 0.0197(10) 0.0008(7) 0.0080(13) 0.0033(8)
C25 0.0249(15) 0.0201(9) 0.0257(11) 0.0019(8) 0.0058(13) 0.0039(9)
C26 0.0259(16) 0.0263(10) 0.0451(14) 0.0011(10) 0.0161(15) 0.0031(10)
C27 0.0388(17) 0.0295(11) 0.0406(14) 0.0029(10) 0.0259(15) 0.0056(11)
C28 0.0441(18) 0.0217(9) 0.0268(11) -0.0001(8) 0.0196(14) 0.0052(10)
C29 0.0269(15) 0.0168(8) 0.0195(10) -0.0017(8) 0.0074(13) 0.0019(9)
C30 0.0376(18) 0.0236(10) 0.0171(10) -0.0016(8) 0.0014(13) 0.0004(10)
C31 0.0250(14) 0.0206(9) 0.0144(9) 0.0007(7) 0.0050(11) -0.0005(9)
C32 0.0318(16) 0.0182(9) 0.0190(10) 0.0025(7) 0.0065(12) 0.0011(9)
C33 0.0337(16) 0.0228(9) 0.0186(10) 0.0011(8) 0.0079(13) -0.0030(9)
C34 0.0309(16) 0.0198(9) 0.0142(10) 0.0041(7) 0.0056(12) -0.0003(9)
C35 0.0262(15) 0.0213(9) 0.0145(9) 0.0010(7) 0.0054(12) 0.0000(9)
C36 0.0273(15) 0.0237(9) 0.0155(10) 0.0003(8) 0.0072(12) -0.0013(9)
C37 0.0293(16) 0.0407(12) 0.0213(11) -0.0063(9) 0.0077(14) -0.0061(11)
C38 0.0309(16) 0.0459(13) 0.0353(13) -0.0002(11) 0.0168(14) 0.0015(12)
C39 0.0393(17) 0.0312(11) 0.0342(13) 0.0006(9) 0.0232(15) 0.0012(11)
C40 0.0429(17) 0.0202(9) 0.0237(11) -0.0019(8) 0.0172(14) -0.0036(10)
C41 0.0292(15) 0.0186(9) 0.0186(10) 0.0033(7) 0.0087(12) -0.0012(9)
C42 0.0350(17) 0.0236(10) 0.0213(11) -0.0037(8) 0.0038(13) -0.0045(10)
N3 0.0271(13) 0.0203(8) 0.0136(8) 0.0003(6) 0.0031(10) 0.0014(8)
N4 0.0285(13) 0.0197(8) 0.0169(8) -0.0022(6) 0.0052(10) -0.0029(8)
O4 0.0252(11) 0.0341(8) 0.0288(9) -0.0016(7) 0.0079(10) -0.0043(7)
O5 0.0484(12) 0.0212(7) 0.0237(7) 0.0041(6) 0.0166(9) 0.0059(7)
O6 0.0270(11) 0.0313(8) 0.0244(8) 0.0003(6) 0.0060(9) 0.0042(7)

loop_
_atom_type_symbol
_atom_type_description
_atom_type_scat_dispersion_real
_atom_type_scat_dispersion_imag
_atom_type_scat_source
C C 0.0033 0.0016 'International Tables Vol C Tables 4.2.6.8 and 6.1.1.4'
H H 0.0000 0.0000 'International Tables Vol C Tables 4.2.6.8 and 6.1.1.4'
N N 0.0061 0.0033 'International Tables Vol C Tables 4.2.6.8 and 6.1.1.4'
O O 0.0106 0.0060 'International Tables Vol C Tables 4.2.6.8 and 6.1.1.4'

loop_
_exptl_crystal_face_index_h
_exptl_crystal_face_index_k
_exptl_crystal_face_index_l
_exptl_crystal_face_perp_dist
_exptl_oxdiff_crystal_face_indexfrac_h
_exptl_oxdiff_crystal_face_indexfrac_k
_exptl_oxdiff_crystal_face_indexfrac_l
_exptl_oxdiff_crystal_face_x
_exptl_oxdiff_crystal_face_y
_exptl_oxdiff_crystal_face_z
-1 -5 0 0.0814 -1.0000 -5.0000 0.5000 0.0222 0.2708 -0.0416
0 2 -3 0.1164 0.0000 2.0000 -2.5000 0.0094 -0.1225 -0.0879
-5 0 0 0.0323 -5.0000 -0.0000 0.5000 0.2327 0.0081 -0.0872
5 0 0 0.0313 5.0000 0.0000 -0.5000 -0.2327 -0.0081 0.0872
-8 3 26 0.2298 -8.0000 3.0000 25.5000 0.3907 0.0101 0.9145
-13 -13 -2 0.0916 -13.0000 -13.0000 -1.5000 0.5410 0.6965 -0.4496
-4 -17 -8 0.1133 -4.0000 -17.0000 -7.5000 0.1019 0.8627 -0.5378
-11 15 12 0.0971 -11.0000 15.0000 12.0000 0.5868 -0.7127 0.3848
12 -14 1 0.0717 12.0000 -14.0000 0.5000 -0.6265 0.7378 0.1659
12 -15 -9 0.1122 12.0000 -15.0000 -8.5000 -0.6327 0.7339 -0.2173
20 -3 -1 0.0332 20.0000 -3.0000 -1.5000 -0.9452 0.1307 0.3452
11 10 10 0.0684 11.0000 10.0000 9.5000 -0.4614 -0.4837 0.7153
16 12 -10 0.0984 16.0000 12.0000 -10.5000 -0.6873 -0.7224 0.0061
-8 13 -11 0.0925 -8.0000 13.0000 -10.5000 0.4340 -0.7521 -0.5045

loop_
_geom_angle_atom_site_label_1
_geom_angle_atom_site_label_2
_geom_angle_atom_site_label_3
_geom_angle
N1 C1 C2 107.30(19)
O1 C1 C2 126.33(17)
O1 C1 N1 126.4(2)
C3 C2 C1 102.56(15)
C3 C2 C10 110.14(15)
C3 C2 C11 119.22(17)
C10 C2 C1 107.16(16)
C11 C2 C1 112.94(17)
C11 C2 C10 104.42(13)
C4 C3 C2 130.35(17)
C4 C3 C8 121.20(17)
C8 C3 C2 108.40(19)
C3 C4 H4 120.8
C3 C4 C5 118.3(2)
C5 C4 H4 120.8
C4 C5 H5 120.0
C6 C5 C4 120.0(2)
C6 C5 H5 120.0
C5 C6 H6 119.0
C7 C6 C5 122.01(19)
C7 C6 H6 119.0
C6 C7 H7 121.3
C6 C7 C8 117.5(2)
C8 C7 H7 121.3
C3 C8 N1 109.96(16)
C7 C8 C3 121.0(2)
C7 C8 N1 129.1(2)
H9A C9 H9B 109.5
H9A C9 H9C 109.5
H9B C9 H9C 109.5
N1 C9 H9A 109.5
N1 C9 H9B 109.5
N1 C9 H9C 109.5
C14 C10 C2 109.24(14)
O2 C10 C2 125.37(15)
O2 C10 C14 125.37(15)
C2 C11 H11A 110.8
C2 C11 H11B 110.8
C2 C11 C12 104.86(15)
H11A C11 H11B 108.9
C12 C11 H11A 110.8
C12 C11 H11B 110.8
C11 C12 H12A 110.9
C11 C12 H12B 110.9
H12A C12 H12B 108.9
C14 C12 C11 104.37(15)
C14 C12 H12A 110.9
C14 C12 H12B 110.9
N2 C13 C14 107.45(18)
O3 C13 C14 126.48(17)
O3 C13 N2 126.1(2)
C10 C14 C12 103.51(13)
C10 C14 C13 106.00(16)
C12 C14 C13 112.65(17)
C15 C14 C10 112.97(15)
C15 C14 C12 118.60(17)
C15 C14 C13 102.70(15)
C16 C15 C14 130.76(17)
C16 C15 C20 120.88(17)
C20 C15 C14 108.32(19)
C15 C16 H16 120.6
C15 C16 C17 118.8(2)
C17 C16 H16 120.6
C16 C17 H17 120.2
C18 C17 C16 119.6(2)
C18 C17 H17 120.2
C17 C18 H18 118.9
C19 C18 C17 122.21(18)
C19 C18 H18 118.9
C18 C19 H19 121.4
C18 C19 C20 117.14(19)
C20 C19 H19 121.4
C19 C20 C15 121.3(2)
C19 C20 N2 128.85(19)
N2 C20 C15 109.81(15)
H21A C21 H21B 109.5
H21A C21 H21C 109.5
H21B C21 H21C 109.5
N2 C21 H21A 109.5
N2 C21 H21B 109.5
N2 C21 H21C 109.5
C1 N1 C8 111.47(17)
C1 N1 C9 122.9(2)
C8 N1 C9 125.41(17)
C13 N2 C20 111.69(17)
C13 N2 C21 122.3(2)
C20 N2 C21 126.04(16)
N3 C22 C23 108.14(18)
O4 C22 C23 126.37(17)
O4 C22 N3 125.5(2)
C22 C23 C31 108.38(16)
C22 C23 C32 112.41(16)
C24 C23 C22 102.53(14)
C24 C23 C31 111.92(15)
C24 C23 C32 117.42(17)
C32 C23 C31 104.11(13)
C25 C24 C23 130.93(17)
C25 C24 C29 120.56(18)
C29 C24 C23 108.49(18)
C24 C25 H25 120.8
C24 C25 C26 118.4(2)
C26 C25 H25 120.8
C25 C26 H26 119.9
C27 C26 C25 120.3(2)
C27 C26 H26 119.9
C26 C27 H27 119.0
C26 C27 C28 122.06(19)
C28 C27 H27 119.0
C27 C28 H28 121.6
C29 C28 C27 116.77(19)
C29 C28 H28 121.6
C24 C29 N3 109.78(16)
C28 C29 C24 121.9(2)
C28 C29 N3 128.35(19)
H30A C30 H30B 109.5
H30A C30 H30C 109.5
H30B C30 H30C 109.5
N3 C30 H30A 109.5
N3 C30 H30B 109.5
N3 C30 H30C 109.5
C23 C31 C35 109.26(14)
O5 C31 C23 125.48(15)
O5 C31 C35 125.26(16)
C23 C32 H32A 110.7
C23 C32 H32B 110.7
H32A C32 H32B 108.8
C33 C32 C23 105.22(15)
C33 C32 H32A 110.7
C33 C32 H32B 110.7
C32 C33 H33A 110.8
C32 C33 H33B 110.8
C32 C33 C35 104.95(15)
H33A C33 H33B 108.8
C35 C33 H33A 110.8
C35 C33 H33B 110.8
N4 C34 C35 107.62(18)
O6 C34 C35 126.75(17)
O6 C34 N4 125.6(2)
C33 C35 C31 102.76(14)
C34 C35 C31 106.94(16)
C34 C35 C33 112.29(17)
C36 C35 C31 112.52(16)
C36 C35 C33 119.43(17)
C36 C35 C34 102.56(15)
C37 C36 C35 131.61(18)
C37 C36 C41 120.05(19)
C41 C36 C35 108.32(19)
C36 C37 H37 120.5
C36 C37 C38 119.0(2)
C38 C37 H37 120.5
C37 C38 H38 120.0
C39 C38 C37 120.0(2)
C39 C38 H38 120.0
C38 C39 H39 119.3
C38 C39 C40 121.5(2)
C40 C39 H39 119.3
C39 C40 H40 121.3
C41 C40 C39 117.4(2)
C41 C40 H40 121.3
C36 C41 N4 110.11(17)
C40 C41 C36 121.9(2)
C40 C41 N4 127.9(2)
H42A C42 H42B 109.5
H42A C42 H42C 109.5
H42B C42 H42C 109.5
N4 C42 H42A 109.5
N4 C42 H42B 109.5
N4 C42 H42C 109.5
C22 N3 C29 111.04(17)
C22 N3 C30 124.73(19)
C29 N3 C30 124.16(16)
C34 N4 C41 111.32(18)
C34 N4 C42 123.63(18)
C41 N4 C42 125.02(16)

loop_
_geom_bond_atom_site_label_1
_geom_bond_atom_site_label_2
_geom_bond_distance
C1 C2 1.544(3)
C1 N1 1.371(2)
C1 O1 1.213(3)
C2 C3 1.501(3)
C2 C10 1.543(2)
C2 C11 1.533(2)
C3 C4 1.371(3)
C3 C8 1.396(3)
C4 H4 0.9500
C4 C5 1.399(3)
C5 H5 0.9500
C5 C6 1.387(3)
C6 H6 0.9500
C6 C7 1.383(3)
C7 H7 0.9500
C7 C8 1.386(3)
C8 N1 1.397(3)
C9 H9A 0.9800
C9 H9B 0.9800
C9 H9C 0.9800
C9 N1 1.460(3)
C10 C14 1.537(2)
C10 O2 1.198(2)
C11 H11A 0.9900
C11 H11B 0.9900
C11 C12 1.546(2)
C12 H12A 0.9900
C12 H12B 0.9900
C12 C14 1.539(3)
C13 C14 1.540(3)
C13 N2 1.367(2)
C13 O3 1.217(3)
C14 C15 1.501(3)
C15 C16 1.363(3)
C15 C20 1.398(3)
C16 H16 0.9500
C16 C17 1.404(3)
C17 H17 0.9500
C17 C18 1.389(3)
C18 H18 0.9500
C18 C19 1.383(3)
C19 H19 0.9500
C19 C20 1.389(2)
C20 N2 1.396(3)
C21 H21A 0.9800
C21 H21B 0.9800
C21 H21C 0.9800
C21 N2 1.449(3)
C22 C23 1.528(3)
C22 N3 1.369(2)
C22 O4 1.223(3)
C23 C24 1.505(3)
C23 C31 1.548(2)
C23 C32 1.544(3)
C24 C25 1.375(3)
C24 C29 1.393(3)
C25 H25 0.9500
C25 C26 1.398(3)
C26 H26 0.9500
C26 C27 1.382(3)
C27 H27 0.9500
C27 C28 1.391(3)
C28 H28 0.9500
C28 C29 1.387(3)
C29 N3 1.402(3)
C30 H30A 0.9800
C30 H30B 0.9800
C30 H30C 0.9800
C30 N3 1.456(3)
C31 C35 1.554(2)
C31 O5 1.197(2)
C32 H32A 0.9900
C32 H32B 0.9900
C32 C33 1.537(3)
C33 H33A 0.9900
C33 H33B 0.9900
C33 C35 1.539(3)
C34 C35 1.538(3)
C34 N4 1.370(2)
C34 O6 1.221(3)
C35 C36 1.509(3)
C36 C37 1.372(3)
C36 C41 1.389(3)
C37 H37 0.9500
C37 C38 1.398(3)
C38 H38 0.9500
C38 C39 1.382(3)
C39 H39 0.9500
C39 C40 1.388(3)
C40 H40 0.9500
C40 C41 1.382(3)
C41 N4 1.402(3)
C42 H42A 0.9800
C42 H42B 0.9800
C42 H42C 0.9800
C42 N4 1.455(3)

loop_
_geom_torsion_atom_site_label_1
_geom_torsion_atom_site_label_2
_geom_torsion_atom_site_label_3
_geom_torsion_atom_site_label_4
_geom_torsion
C1 C2 C3 C4 178.06(18)
C1 C2 C3 C8 -4.55(19)
C1 C2 C10 C14 -113.53(18)
C1 C2 C10 O2 67.9(3)
C1 C2 C11 C12 89.31(19)
C2 C1 N1 C8 -4.8(2)
C2 C1 N1 C9 179.90(16)
C2 C3 C4 C5 178.04(18)
C2 C3 C8 C7 -178.94(16)
C2 C3 C8 N1 2.0(2)
C2 C10 C14 C12 16.3(2)
C2 C10 C14 C13 -102.47(18)
C2 C10 C14 C15 145.82(18)
C2 C11 C12 C14 37.6(2)
C3 C2 C10 C14 135.64(18)
C3 C2 C10 O2 -42.9(3)
C3 C2 C11 C12 -150.20(18)
C3 C4 C5 C6 -0.1(3)
C3 C8 N1 C1 1.9(2)
C3 C8 N1 C9 177.04(17)
C4 C3 C8 C7 -1.3(3)
C4 C3 C8 N1 179.69(16)
C4 C5 C6 C7 -0.5(3)
C5 C6 C7 C8 0.2(3)
C6 C7 C8 C3 0.7(3)
C6 C7 C8 N1 179.50(17)
C7 C8 N1 C1 -177.08(18)
C7 C8 N1 C9 -1.9(3)
C8 C3 C4 C5 0.9(3)
C10 C2 C3 C4 -68.1(2)
C10 C2 C3 C8 109.26(17)
C10 C2 C11 C12 -26.8(2)
C10 C14 C15 C16 -65.4(3)
C10 C14 C15 C20 112.43(18)
C11 C2 C3 C4 52.5(3)
C11 C2 C3 C8 -130.15(18)
C11 C2 C10 C14 6.5(2)
C11 C2 C10 O2 -172.1(2)
C11 C12 C14 C10 -32.6(2)
C11 C12 C14 C13 81.44(19)
C11 C12 C14 C15 -158.63(17)
C12 C14 C15 C16 56.0(3)
C12 C14 C15 C20 -126.23(18)
C13 C14 C15 C16 -179.08(18)
C13 C14 C15 C20 -1.30(18)
C14 C13 N2 C20 -1.1(2)
C14 C13 N2 C21 179.85(17)
C14 C15 C16 C17 178.25(18)
C14 C15 C20 C19 -178.71(16)
C14 C15 C20 N2 0.7(2)
C15 C16 C17 C18 -0.4(3)
C15 C20 N2 C13 0.3(2)
C15 C20 N2 C21 179.26(18)
C16 C15 C20 C19 -0.7(3)
C16 C15 C20 N2 178.75(16)
C16 C17 C18 C19 0.1(3)
C17 C18 C19 C20 -0.1(3)
C18 C19 C20 C15 0.3(3)
C18 C19 C20 N2 -178.97(17)
C19 C20 N2 C13 179.66(18)
C19 C20 N2 C21 -1.4(3)
C20 C15 C16 C17 0.7(3)
N1 C1 C2 C3 5.60(18)
N1 C1 C2 C10 -110.37(16)
N1 C1 C2 C11 135.20(16)
N2 C13 C14 C10 -117.27(15)
N2 C13 C14 C12 130.21(16)
N2 C13 C14 C15 1.47(18)
O1 C1 C2 C3 -174.42(18)
O1 C1 C2 C10 69.6(2)
O1 C1 C2 C11 -44.8(2)
O1 C1 N1 C8 175.23(18)
O1 C1 N1 C9 -0.1(3)
O2 C10 C14 C12 -165.1(2)
O2 C10 C14 C13 76.1(2)
O2 C10 C14 C15 -35.6(3)
O3 C13 C14 C10 61.6(2)
O3 C13 C14 C12 -51.0(2)
O3 C13 C14 C15 -179.69(18)
O3 C13 N2 C20 -179.99(18)
O3 C13 N2 C21 1.0(3)
C22 C23 C24 C25 179.28(19)
C22 C23 C24 C29 1.05(19)
C22 C23 C31 C35 115.31(18)
C22 C23 C31 O5 -65.6(3)
C22 C23 C32 C33 -91.59(19)
C23 C22 N3 C29 -0.4(2)
C23 C22 N3 C30 176.61(16)
C23 C24 C25 C26 -176.04(18)
C23 C24 C29 C28 177.48(17)
C23 C24 C29 N3 -1.3(2)
C23 C31 C35 C33 -17.9(2)
C23 C31 C35 C34 100.51(18)
C23 C31 C35 C36 -147.62(18)
C23 C32 C33 C35 -37.7(2)
C24 C23 C31 C35 -132.34(18)
C24 C23 C31 O5 46.7(3)
C24 C23 C32 C33 149.83(18)
C24 C25 C26 C27 -1.2(3)
C24 C29 N3 C22 1.1(2)
C24 C29 N3 C30 -175.91(16)
C25 C24 C29 C28 -1.0(3)
C25 C24 C29 N3 -179.80(17)
C25 C26 C27 C28 -0.7(3)
C26 C27 C28 C29 1.8(3)
C27 C28 C29 C24 -0.9(3)
C27 C28 C29 N3 177.66(18)
C28 C29 N3 C22 -177.62(19)
C28 C29 N3 C30 5.4(3)
C29 C24 C25 C26 2.0(3)
C31 C23 C24 C25 63.3(3)
C31 C23 C24 C29 -114.90(18)
C31 C23 C32 C33 25.5(2)
C31 C35 C36 C37 66.0(3)
C31 C35 C36 C41 -111.95(19)
C32 C23 C24 C25 -57.0(3)
C32 C23 C24 C29 124.78(18)
C32 C23 C31 C35 -4.5(2)
C32 C23 C31 O5 174.5(2)
C32 C33 C35 C31 33.6(2)
C32 C33 C35 C34 -80.97(19)
C32 C33 C35 C36 158.96(18)
C33 C35 C36 C37 -54.5(3)
C33 C35 C36 C41 127.48(18)
C34 C35 C36 C37 -179.4(2)
C34 C35 C36 C41 2.60(19)
C35 C34 N4 C41 1.61(19)
C35 C34 N4 C42 -176.41(16)
C35 C36 C37 C38 -176.14(19)
C35 C36 C41 C40 177.94(16)
C35 C36 C41 N4 -1.8(2)
C36 C37 C38 C39 -1.2(3)
C36 C41 N4 C34 0.1(2)
C36 C41 N4 C42 178.10(16)
C37 C36 C41 C40 -0.3(3)
C37 C36 C41 N4 179.91(17)
C37 C38 C39 C40 -0.6(3)
C38 C39 C40 C41 1.9(3)
C39 C40 C41 C36 -1.4(3)
C39 C40 C41 N4 178.29(18)
C40 C41 N4 C34 -179.63(17)
C40 C41 N4 C42 -1.6(3)
C41 C36 C37 C38 1.7(3)
N3 C22 C23 C24 -0.40(19)
N3 C22 C23 C31 118.08(16)
N3 C22 C23 C32 -127.41(16)
N4 C34 C35 C31 116.04(16)
N4 C34 C35 C33 -131.98(15)
N4 C34 C35 C36 -2.53(18)
O4 C22 C23 C24 179.20(19)
O4 C22 C23 C31 -62.3(2)
O4 C22 C23 C32 52.2(3)
O4 C22 N3 C29 180.00(18)
O4 C22 N3 C30 -3.0(3)
O5 C31 C35 C33 163.0(2)
O5 C31 C35 C34 -78.6(3)
O5 C31 C35 C36 33.3(3)
O6 C34 C35 C31 -63.4(2)
O6 C34 C35 C33 48.6(2)
O6 C34 C35 C36 178.07(18)
O6 C34 N4 C41 -178.98(17)
O6 C34 N4 C42 3.0(3)
